data_1532890
loop_
_publ_author_name
'Mil'kova, L.P.'
'Porai-Koshits, M.A.'

_publ_section_title
;
 Parameters etc.
;
_journal_name_full 'Izvestiya Akademii Nauk SSSR, Fizika Zemli'
_journal_page_first 368
_journal_page_last 377
_journal_volume 26
_journal_year 1962
_chemical_formula_sum Rb
_chemical_name_systematic 'Rb (Be F3)'
_space_group_IT_number 19
_symmetry_space_group_name_Hall 'P 2ac 2ab'
_symmetry_space_group_name_H-M 'P 21 21 21'
_cell_angle_alpha 90
_cell_angle_beta 90
_cell_angle_gamma 90
_cell_formula_units_Z 4
_cell_length_a 5.74
_cell_length_b 4.64
_cell_length_c 12.38
_cell_volume 329.724
_citation_journal_id_ASTM IAFZAK
_cod_data_source_file Milkova_IAFZAK_1962_1596.cif
_cod_data_source_block Rb1
_cod_original_cell_volume 329.7239
_cod_original_formula_sum Rb1
_cod_database_code 1532890

loop_
_symmetry_equiv_pos_as_xyz
x,y,z
-x+1/2,-y,z+1/2
x+1/2,-y+1/2,-z
-x,y+1/2,-z+1/2

loop_
_atom_site_label
_atom_site_type_symbol
_atom_site_fract_x
_atom_site_fract_y
_atom_site_fract_z
_atom_site_occupancy
_atom_site_U_iso_or_equiv
Rb1 Rb+1 0.047 0.25 0.143 1 0.0
